data_4066214
loop_
_publ_author_name
'Chen, Shuli'
'Ng, Joseph Kok-Peng'
'Pullarkat, Sumod A.'
'Liu, Fengli'
'Li, Yongxin'
'Leung, Pak-Hing'

_publ_section_title
;
 Asymmetric Synthesis of New Diphosphines and Pyridylphosphines via a
 Kinetic Resolution Process Promoted and Controlled by a Chiral
 Palladacycle
;
_journal_issue 15
_journal_name_full Organometallics
_journal_page_first 3374
_journal_paper_doi 10.1021/om100358g
_journal_volume 29
_journal_year 2010
_chemical_absolute_configuration ad
_chemical_formula_sum 'C39 H45 Cl N2 O4 P2 Pd'
_chemical_formula_weight 809.56
_chemical_name_systematic
; 
 ? 
;
_space_group_IT_number 19
_symmetry_cell_setting orthorhombic
_symmetry_space_group_name_Hall 'P 2ac 2ab'
_symmetry_space_group_name_H-M 'P 21 21 21'
_atom_sites_solution_hydrogens geom
_atom_sites_solution_primary direct
_atom_sites_solution_secondary difmap
_audit_creation_method SHELXL-97
_cell_angle_alpha 90.00
_cell_angle_beta 90.00
_cell_angle_gamma 90.00
_cell_formula_units_Z 4
_cell_length_a 10.5512(10)
_cell_length_b 15.4223(16)
_cell_length_c 23.297(2)
_cell_measurement_reflns_used 1002
_cell_measurement_temperature 223(2)
_cell_measurement_theta_max 20.98
_cell_measurement_theta_min 2.34
_cell_volume 3791.0(6)
_computing_cell_refinement 'Bruker SMART'
_computing_data_collection 'Bruker SMART'
_computing_data_reduction 'Bruker SAINT'
_computing_molecular_graphics 'Bruker SHELXTL'
_computing_publication_material 'Bruker SHELXTL'
_computing_structure_refinement 'SHELXL-97 (Sheldrick, 1997)'
_computing_structure_solution 'SHELXS-97 (Sheldrick, 1990)'
_diffrn_ambient_temperature 223(2)
_diffrn_measured_fraction_theta_full 1.000
_diffrn_measured_fraction_theta_max 1.000
_diffrn_measurement_device_type 'CCD area detector'
_diffrn_measurement_method 'phi and omega scans'
_diffrn_radiation_monochromator graphite
_diffrn_radiation_source 'fine-focus sealed tube'
_diffrn_radiation_type MoK\a
_diffrn_radiation_wavelength 0.71073
_diffrn_reflns_av_R_equivalents 0.0549
_diffrn_reflns_av_sigmaI/netI 0.0655
_diffrn_reflns_limit_h_max 13
_diffrn_reflns_limit_h_min -13
_diffrn_reflns_limit_k_max 16
_diffrn_reflns_limit_k_min -20
_diffrn_reflns_limit_l_max 30
_diffrn_reflns_limit_l_min -30
_diffrn_reflns_number 26912
_diffrn_reflns_theta_full 27.50
_diffrn_reflns_theta_max 27.50
_diffrn_reflns_theta_min 1.58
_exptl_absorpt_coefficient_mu 0.686
_exptl_absorpt_correction_T_max 0.9600
_exptl_absorpt_correction_T_min 0.8750
_exptl_absorpt_correction_type multi-scan
_exptl_absorpt_process_details 'Sadabs, (Sheldrick 2001)'
_exptl_crystal_colour colourless
_exptl_crystal_density_diffrn 1.418
_exptl_crystal_density_method 'not measured'
_exptl_crystal_description needle
_exptl_crystal_F_000 1672
_exptl_crystal_size_max 0.20
_exptl_crystal_size_mid 0.06
_exptl_crystal_size_min 0.06
_refine_diff_density_max 0.879
_refine_diff_density_min -0.414
_refine_diff_density_rms 0.082
_refine_ls_abs_structure_details 'Flack H D (1983), Acta Cryst. A39, 876-881'
_refine_ls_abs_structure_Flack 0.00(3)
_refine_ls_extinction_method none
_refine_ls_goodness_of_fit_ref 1.053
_refine_ls_hydrogen_treatment constr
_refine_ls_matrix_type full
_refine_ls_number_parameters 448
_refine_ls_number_reflns 8706
_refine_ls_number_restraints 0
_refine_ls_restrained_S_all 1.053
_refine_ls_R_factor_all 0.0650
_refine_ls_R_factor_gt 0.0497
_refine_ls_shift/su_max 0.001
_refine_ls_shift/su_mean 0.000
_refine_ls_structure_factor_coef Fsqd
_refine_ls_weighting_details 'calc w=1/[\s^2^(Fo^2^)+(0.0410P)^2^+0.0000P] where P=(Fo^2^+2Fc^2^)/3'
_refine_ls_weighting_scheme calc
_refine_ls_wR_factor_gt 0.0928
_refine_ls_wR_factor_ref 0.0981
_reflns_number_gt 7202
_reflns_number_total 8706
_reflns_threshold_expression >2sigma(I)
_cod_data_source_file om100358g_si_001.cif
_cod_data_source_block 4168
_cod_depositor_comments
;
The following automatic conversions were performed:

'_symmetry_cell_setting' value 'Orthorhombic' changed to
'orthorhombic' according to
/home/saulius/struct/CIF-dictionaries/cif_core.dic dictionary named
'cif_core.dic' version 2.4.1 from 2010-06-29.

Automatic conversion script
Id: cif_fix_values 1715 2011-07-08 13:25:40Z adriana 
;
_cod_original_cell_volume 3791.0(7)
_cod_original_sg_symbol_H-M P2(1)2(1)2(1)
_cod_database_code 4066214

loop_
_symmetry_equiv_pos_as_xyz
'x, y, z'
'-x+1/2, -y, z+1/2'
'-x, y+1/2, -z+1/2'
'x+1/2, -y+1/2, -z'

loop_
_atom_site_label
_atom_site_type_symbol
_atom_site_fract_x
_atom_site_fract_y
_atom_site_fract_z
_atom_site_U_iso_or_equiv
_atom_site_adp_type
_atom_site_occupancy
_atom_site_symmetry_multiplicity
_atom_site_calc_flag
_atom_site_refinement_flags
Pd1 Pd 0.07168(2) 0.50443(2) 0.598652(12) 0.02862(8) Uani 1 1 d .
P1 P 0.13233(10) 0.55394(7) 0.51136(5) 0.0300(2) Uani 1 1 d .
P2 P -0.12669(10) 0.56059(7) 0.57243(5) 0.0300(2) Uani 1 1 d .
N1 N 0.0415(3) 0.4696(2) 0.68647(15) 0.0349(9) Uani 1 1 d .
C1 C 0.2690(4) 0.4552(3) 0.67697(18) 0.0320(9) Uani 1 1 d .
C2 C 0.2439(4) 0.4502(3) 0.61863(18) 0.0323(9) Uani 1 1 d .
C3 C 0.3343(4) 0.4087(3) 0.58328(19) 0.0366(11) Uani 1 1 d .
H3 H 0.3173 0.4026 0.5439 0.044 Uiso 1 1 calc R
C4 C 0.4450(4) 0.3773(3) 0.6045(2) 0.0385(10) Uani 1 1 d .
H4 H 0.5021 0.3492 0.5797 0.046 Uiso 1 1 calc R
C5 C 0.4760(4) 0.3862(3) 0.6636(2) 0.0347(10) Uani 1 1 d .
C6 C 0.5960(4) 0.3594(3) 0.6852(2) 0.0436(13) Uani 1 1 d .
H6 H 0.6551 0.3326 0.6608 0.052 Uiso 1 1 calc R
C7 C 0.6246(5) 0.3728(4) 0.7419(2) 0.0504(13) Uani 1 1 d .
H7 H 0.7037 0.3550 0.7562 0.061 Uiso 1 1 calc R
C8 C 0.5382(4) 0.4124(3) 0.7787(2) 0.0491(13) Uani 1 1 d .
H8 H 0.5603 0.4221 0.8173 0.059 Uiso 1 1 calc R
C9 C 0.4213(4) 0.4372(3) 0.75912(18) 0.0408(11) Uani 1 1 d .
H9 H 0.3627 0.4620 0.7847 0.049 Uiso 1 1 calc R
C10 C 0.3876(4) 0.4260(3) 0.70058(18) 0.0346(10) Uani 1 1 d .
C11 C 0.1667(3) 0.4935(3) 0.71427(16) 0.0358(10) Uani 1 1 d .
H11 H 0.1711 0.4669 0.7529 0.043 Uiso 1 1 calc R
C12 C 0.1836(5) 0.5914(3) 0.7198(2) 0.0474(13) Uani 1 1 d .
H12A H 0.2684 0.6040 0.7336 0.071 Uiso 1 1 calc R
H12B H 0.1218 0.6141 0.7467 0.071 Uiso 1 1 calc R
H12C H 0.1714 0.6184 0.6826 0.071 Uiso 1 1 calc R
C13 C -0.0647(4) 0.5118(4) 0.71780(18) 0.0497(12) Uani 1 1 d .
H13A H -0.0598 0.4970 0.7582 0.075 Uiso 1 1 calc R
H13B H -0.1448 0.4917 0.7023 0.075 Uiso 1 1 calc R
H13C H -0.0588 0.5742 0.7134 0.075 Uiso 1 1 calc R
C14 C 0.0221(5) 0.3745(3) 0.6924(2) 0.0474(13) Uani 1 1 d .
H14A H 0.0127 0.3599 0.7327 0.071 Uiso 1 1 calc R
H14B H 0.0947 0.3441 0.6767 0.071 Uiso 1 1 calc R
H14C H -0.0538 0.3576 0.6718 0.071 Uiso 1 1 calc R
C15 C 0.3659(5) 0.6218(4) 0.5497(2) 0.0546(14) Uani 1 1 d .
H15A H 0.3459 0.6163 0.5902 0.082 Uiso 1 1 calc R
H15B H 0.4270 0.6681 0.5444 0.082 Uiso 1 1 calc R
H15C H 0.4014 0.5677 0.5358 0.082 Uiso 1 1 calc R
C16 C 0.2461(4) 0.6426(3) 0.5164(2) 0.0404(11) Uani 1 1 d .
H16A H 0.2700 0.6602 0.4775 0.048 Uiso 1 1 calc R
H16B H 0.2044 0.6922 0.5347 0.048 Uiso 1 1 calc R
C17 C -0.0052(4) 0.6003(3) 0.47220(17) 0.0315(10) Uani 1 1 d .
H17 H -0.0490 0.5513 0.4532 0.038 Uiso 1 1 calc R
C18 C 0.0336(4) 0.6642(3) 0.4247(2) 0.0435(12) Uani 1 1 d .
H18A H -0.0404 0.6800 0.4024 0.065 Uiso 1 1 calc R
H18B H 0.0959 0.6371 0.3999 0.065 Uiso 1 1 calc R
H18C H 0.0698 0.7158 0.4420 0.065 Uiso 1 1 calc R
C19 C -0.0986(4) 0.6392(3) 0.51511(18) 0.0324(10) Uani 1 1 d .
H19A H -0.1785 0.6530 0.4958 0.039 Uiso 1 1 calc R
H19B H -0.0638 0.6928 0.5312 0.039 Uiso 1 1 calc R
C20 C 0.1891(4) 0.4781(3) 0.45771(17) 0.0310(10) Uani 1 1 d .
C21 C 0.2935(4) 0.4937(4) 0.42298(17) 0.0402(10) Uani 1 1 d .
H21 H 0.3427 0.5437 0.4287 0.048 Uiso 1 1 calc R
C22 C 0.3251(5) 0.4362(4) 0.3801(2) 0.0493(13) Uani 1 1 d .
H22 H 0.3969 0.4467 0.3573 0.059 Uiso 1 1 calc R
C23 C 0.2531(5) 0.3638(4) 0.3704(2) 0.0533(14) Uani 1 1 d .
H23 H 0.2752 0.3248 0.3410 0.064 Uiso 1 1 calc R
C24 C 0.1480(5) 0.3487(3) 0.4038(2) 0.0539(13) Uani 1 1 d .
H24 H 0.0969 0.3000 0.3967 0.065 Uiso 1 1 calc R
C25 C 0.1175(5) 0.4047(3) 0.4477(2) 0.0438(12) Uani 1 1 d .
H25 H 0.0470 0.3929 0.4711 0.053 Uiso 1 1 calc R
C26 C -0.2334(4) 0.6171(3) 0.62059(18) 0.0317(9) Uani 1 1 d .
C27 C -0.1921(5) 0.6937(3) 0.6457(2) 0.0422(12) Uani 1 1 d .
H27 H -0.1119 0.7160 0.6360 0.051 Uiso 1 1 calc R
C28 C -0.2662(5) 0.7371(3) 0.6843(2) 0.0493(13) Uani 1 1 d .
H28 H -0.2374 0.7895 0.7002 0.059 Uiso 1 1 calc R
C29 C -0.3824(5) 0.7049(4) 0.6999(2) 0.0521(14) Uani 1 1 d .
H29 H -0.4322 0.7345 0.7271 0.062 Uiso 1 1 calc R
C30 C -0.4254(5) 0.6291(3) 0.6756(2) 0.0470(13) Uani 1 1 d .
H30 H -0.5056 0.6073 0.6856 0.056 Uiso 1 1 calc R
C31 C -0.3512(4) 0.5851(3) 0.63669(18) 0.0375(11) Uani 1 1 d .
H31 H -0.3805 0.5327 0.6208 0.045 Uiso 1 1 calc R
C32 C -0.2146(4) 0.4734(3) 0.53826(18) 0.0330(10) Uani 1 1 d .
C33 C -0.3175(4) 0.4883(4) 0.50233(18) 0.0427(11) Uani 1 1 d .
H33 H -0.3489 0.5449 0.4979 0.051 Uiso 1 1 calc R
C34 C -0.3736(5) 0.4208(4) 0.4732(2) 0.0551(14) Uani 1 1 d .
H34 H -0.4422 0.4320 0.4485 0.066 Uiso 1 1 calc R
C35 C -0.3308(5) 0.3373(4) 0.4797(2) 0.0596(16) Uani 1 1 d .
H35 H -0.3701 0.2916 0.4599 0.071 Uiso 1 1 calc R
C36 C -0.2297(5) 0.3211(3) 0.5156(2) 0.0535(14) Uani 1 1 d .
H36 H -0.1996 0.2641 0.5202 0.064 Uiso 1 1 calc R
C37 C -0.1722(4) 0.3887(3) 0.5451(2) 0.0411(11) Uani 1 1 d .
H37 H -0.1041 0.3771 0.5699 0.049 Uiso 1 1 calc R
Cl1 Cl 0.11136(11) 0.85086(8) 0.62174(5) 0.0447(3) Uani 1 1 d .
O1 O 0.2251(5) 0.8929(5) 0.6159(2) 0.140(3) Uani 1 1 d .
O2 O 0.0290(7) 0.9051(6) 0.6478(3) 0.175(4) Uani 1 1 d .
O3 O 0.1249(8) 0.7799(4) 0.6557(3) 0.178(4) Uani 1 1 d .
O4 O 0.0588(5) 0.8312(3) 0.56758(18) 0.0845(13) Uani 1 1 d .
N1S N 0.9145(6) 0.6714(4) 0.8256(2) 0.0793(17) Uani 1 1 d .
C1S C 0.6932(8) 0.6060(6) 0.8404(4) 0.122(3) Uani 1 1 d .
H1S1 H 0.6979 0.5652 0.8720 0.183 Uiso 1 1 calc R
H1S2 H 0.6670 0.5758 0.8058 0.183 Uiso 1 1 calc R
H1S3 H 0.6321 0.6510 0.8494 0.183 Uiso 1 1 calc R
C2S C 0.8167(8) 0.6448(4) 0.8312(3) 0.0685(18) Uani 1 1 d .

loop_
_atom_site_aniso_label
_atom_site_aniso_U_11
_atom_site_aniso_U_22
_atom_site_aniso_U_33
_atom_site_aniso_U_23
_atom_site_aniso_U_13
_atom_site_aniso_U_12
Pd1 0.02706(13) 0.03256(16) 0.02626(13) 0.00340(17) 0.00146(12) 0.00337(17)
P1 0.0280(5) 0.0346(6) 0.0275(5) 0.0017(5) 0.0014(5) -0.0005(5)
P2 0.0280(5) 0.0321(6) 0.0297(5) 0.0023(5) 0.0015(5) 0.0015(5)
N1 0.0302(18) 0.041(2) 0.0336(19) 0.0068(16) 0.0071(15) 0.0046(15)
C1 0.033(2) 0.033(2) 0.030(2) 0.0038(19) 0.0036(18) 0.0017(19)
C2 0.031(2) 0.032(2) 0.033(2) 0.0023(19) 0.0030(18) 0.0003(19)
C3 0.042(2) 0.038(3) 0.029(2) -0.002(2) 0.0004(19) 0.005(2)
C4 0.037(2) 0.036(2) 0.042(3) -0.004(2) 0.006(2) 0.0062(19)
C5 0.031(2) 0.030(2) 0.043(3) 0.005(2) -0.003(2) -0.0018(19)
C6 0.036(3) 0.038(3) 0.057(3) 0.009(2) 0.001(2) 0.003(2)
C7 0.029(2) 0.061(3) 0.061(3) 0.018(3) -0.014(3) -0.008(2)
C8 0.038(3) 0.061(3) 0.048(3) 0.014(3) -0.014(2) -0.012(2)
C9 0.043(3) 0.044(3) 0.035(2) 0.007(2) 0.000(2) -0.012(2)
C10 0.032(2) 0.036(3) 0.036(2) 0.009(2) -0.0040(19) -0.0024(19)
C11 0.0363(19) 0.045(3) 0.0259(19) 0.009(3) 0.0016(16) 0.007(3)
C12 0.052(3) 0.049(3) 0.041(3) -0.003(2) -0.001(2) 0.007(2)
C13 0.041(2) 0.072(4) 0.036(2) 0.011(3) 0.007(2) 0.014(3)
C14 0.046(3) 0.048(3) 0.049(3) 0.015(2) -0.002(2) -0.006(2)
C15 0.049(3) 0.057(3) 0.059(3) 0.003(3) -0.016(3) -0.017(3)
C16 0.039(2) 0.041(3) 0.041(3) -0.001(2) 0.000(2) -0.007(2)
C17 0.040(2) 0.029(2) 0.026(2) 0.0021(18) -0.0040(18) 0.0041(19)
C18 0.041(2) 0.056(3) 0.034(2) 0.008(2) 0.003(2) 0.004(2)
C19 0.032(2) 0.030(2) 0.035(2) 0.0069(19) 0.0020(18) 0.0036(18)
C20 0.0309(19) 0.033(3) 0.029(2) 0.0007(18) -0.0011(17) 0.0057(17)
C21 0.039(2) 0.047(3) 0.035(2) -0.004(3) 0.0028(17) 0.001(3)
C22 0.043(3) 0.068(4) 0.037(3) 0.004(3) 0.014(2) 0.011(3)
C23 0.080(4) 0.045(3) 0.035(3) -0.001(2) 0.006(3) 0.015(3)
C24 0.074(3) 0.035(3) 0.052(3) -0.003(3) 0.005(3) 0.002(3)
C25 0.052(3) 0.038(3) 0.041(3) 0.000(2) 0.014(2) 0.003(2)
C26 0.030(2) 0.035(2) 0.031(2) -0.0008(19) -0.0009(18) 0.0071(19)
C27 0.040(3) 0.039(3) 0.047(3) -0.003(2) 0.003(2) -0.002(2)
C28 0.059(3) 0.040(3) 0.048(3) -0.010(2) -0.001(3) 0.006(3)
C29 0.058(3) 0.055(3) 0.043(3) 0.002(3) 0.008(3) 0.024(3)
C30 0.032(2) 0.061(3) 0.049(3) 0.006(3) 0.015(3) 0.006(3)
C31 0.036(2) 0.042(3) 0.035(2) 0.001(2) 0.003(2) 0.001(2)
C32 0.033(2) 0.039(3) 0.027(2) 0.0008(18) 0.0056(18) 0.0001(18)
C33 0.042(2) 0.050(3) 0.036(2) -0.004(3) 0.0013(18) 0.002(3)
C34 0.047(3) 0.072(4) 0.046(3) -0.007(3) -0.004(3) -0.011(3)
C35 0.059(3) 0.072(4) 0.048(3) -0.017(3) 0.010(3) -0.028(3)
C36 0.063(3) 0.039(3) 0.058(3) -0.001(3) 0.015(3) -0.007(3)
C37 0.041(3) 0.038(3) 0.044(3) 0.001(2) 0.005(2) -0.003(2)
Cl1 0.0448(6) 0.0457(7) 0.0438(6) 0.0012(6) -0.0020(5) -0.0022(5)
O1 0.086(3) 0.244(7) 0.091(4) 0.048(4) -0.031(3) -0.085(4)
O2 0.161(6) 0.255(9) 0.108(5) -0.089(5) -0.033(4) 0.118(6)
O3 0.223(8) 0.107(4) 0.203(7) 0.092(5) -0.114(6) -0.054(5)
O4 0.101(3) 0.090(3) 0.062(3) -0.015(2) -0.012(3) -0.027(3)
N1S 0.098(4) 0.068(4) 0.072(4) 0.013(3) 0.012(4) 0.004(4)
C1S 0.111(6) 0.149(8) 0.106(7) 0.025(6) -0.037(5) -0.037(6)
C2S 0.097(5) 0.058(4) 0.051(4) 0.002(3) -0.012(4) 0.011(4)

loop_
_atom_type_symbol
_atom_type_description
_atom_type_scat_dispersion_real
_atom_type_scat_dispersion_imag
_atom_type_scat_source
C C 0.0033 0.0016 'International Tables Vol C Tables 4.2.6.8 and 6.1.1.4'
H H 0.0000 0.0000 'International Tables Vol C Tables 4.2.6.8 and 6.1.1.4'
N N 0.0061 0.0033 'International Tables Vol C Tables 4.2.6.8 and 6.1.1.4'
P P 0.1023 0.0942 'International Tables Vol C Tables 4.2.6.8 and 6.1.1.4'
Pd Pd -0.9988 1.0072 'International Tables Vol C Tables 4.2.6.8 and 6.1.1.4'
O O 0.0106 0.0060 'International Tables Vol C Tables 4.2.6.8 and 6.1.1.4'
Cl Cl 0.1484 0.1585 'International Tables Vol C Tables 4.2.6.8 and 6.1.1.4'

loop_
_geom_angle_atom_site_label_1
_geom_angle_atom_site_label_2
_geom_angle_atom_site_label_3
_geom_angle
C2 Pd1 N1 79.21(15)
C2 Pd1 P1 95.21(12)
N1 Pd1 P1 170.29(10)
C2 Pd1 P2 177.07(12)
N1 Pd1 P2 102.06(9)
P1 Pd1 P2 83.90(4)
C20 P1 C16 108.1(2)
C20 P1 C17 99.67(19)
C16 P1 C17 104.9(2)
C20 P1 Pd1 119.64(14)
C16 P1 Pd1 112.38(16)
C17 P1 Pd1 110.49(14)
C26 P2 C32 108.03(19)
C26 P2 C19 103.56(19)
C32 P2 C19 104.7(2)
C26 P2 Pd1 124.79(14)
C32 P2 Pd1 107.23(14)
C19 P2 Pd1 106.87(13)
C14 N1 C13 106.4(4)
C14 N1 C11 108.7(4)
C13 N1 C11 109.9(3)
C14 N1 Pd1 111.0(3)
C13 N1 Pd1 118.1(3)
C11 N1 Pd1 102.6(2)
C2 C1 C10 121.6(4)
C2 C1 C11 116.8(4)
C10 C1 C11 121.7(4)
C1 C2 C3 117.8(4)
C1 C2 Pd1 111.6(3)
C3 C2 Pd1 130.5(3)
C4 C3 C2 122.1(4)
C3 C4 C5 121.0(4)
C10 C5 C4 118.8(4)
C10 C5 C6 119.9(4)
C4 C5 C6 121.2(4)
C7 C6 C5 119.5(5)
C6 C7 C8 121.1(5)
C9 C8 C7 120.4(5)
C8 C9 C10 120.8(5)
C5 C10 C9 118.3(4)
C5 C10 C1 118.5(4)
C9 C10 C1 123.1(4)
C1 C11 N1 106.4(3)
C1 C11 C12 110.7(4)
N1 C11 C12 112.3(4)
C15 C16 P1 115.0(3)
C19 C17 C18 113.0(3)
C19 C17 P1 109.5(3)
C18 C17 P1 113.1(3)
C17 C19 P2 108.8(3)
C25 C20 C21 118.6(4)
C25 C20 P1 117.7(3)
C21 C20 P1 123.5(3)
C22 C21 C20 120.2(5)
C23 C22 C21 120.8(5)
C22 C23 C24 119.4(5)
C23 C24 C25 120.2(5)
C24 C25 C20 120.8(5)
C27 C26 C31 118.1(4)
C27 C26 P2 118.3(3)
C31 C26 P2 123.5(3)
C28 C27 C26 120.9(5)
C27 C28 C29 120.6(5)
C28 C29 C30 119.5(5)
C31 C30 C29 120.2(5)
C30 C31 C26 120.7(5)
C33 C32 C37 118.4(4)
C33 C32 P2 122.7(4)
C37 C32 P2 118.7(3)
C34 C33 C32 120.6(5)
C35 C34 C33 120.8(5)
C34 C35 C36 119.5(5)
C35 C36 C37 120.1(5)
C36 C37 C32 120.5(5)
O2 Cl1 O3 107.8(5)
O2 Cl1 O1 108.4(5)
O3 Cl1 O1 110.3(4)
O2 Cl1 O4 106.4(3)
O3 Cl1 O4 112.9(4)
O1 Cl1 O4 110.9(3)
N1S C2S C1S 176.6(8)

loop_
_geom_bond_atom_site_label_1
_geom_bond_atom_site_label_2
_geom_bond_distance
Pd1 C2 2.053(4)
Pd1 N1 2.139(3)
Pd1 P1 2.2646(11)
Pd1 P2 2.3462(11)
P1 C20 1.814(4)
P1 C16 1.823(4)
P1 C17 1.857(4)
P2 C26 1.813(4)
P2 C32 1.818(4)
P2 C19 1.827(4)
N1 C14 1.487(6)
N1 C13 1.487(5)
N1 C11 1.517(5)
C1 C2 1.387(6)
C1 C10 1.439(6)
C1 C11 1.506(6)
C2 C3 1.414(6)
C3 C4 1.357(6)
C4 C5 1.422(6)
C5 C10 1.410(6)
C5 C6 1.424(6)
C6 C7 1.370(7)
C7 C8 1.393(7)
C8 C9 1.370(6)
C9 C10 1.420(6)
C11 C12 1.525(7)
C15 C16 1.517(6)
C17 C19 1.526(6)
C17 C18 1.537(6)
C20 C25 1.380(6)
C20 C21 1.387(6)
C21 C22 1.376(7)
C22 C23 1.370(7)
C23 C24 1.375(7)
C24 C25 1.376(6)
C26 C27 1.388(6)
C26 C31 1.388(6)
C27 C28 1.367(6)
C28 C29 1.371(7)
C29 C30 1.377(7)
C30 C31 1.377(6)
C32 C33 1.389(6)
C32 C37 1.390(6)
C33 C34 1.376(7)
C34 C35 1.373(8)
C35 C36 1.378(8)
C36 C37 1.388(7)
Cl1 O2 1.350(6)
Cl1 O3 1.357(5)
Cl1 O1 1.371(5)
Cl1 O4 1.411(4)
N1S C2S 1.118(8)
C1S C2S 1.450(11)
